data_2022872
loop_
_publ_author_name
'Mohamed-Ezzat, Reham A'
'Kariuki, Benson M.'
'Srour, Aladdin M.'

_publ_section_title
;
 Synthesis, crystal structure and <i>in vitro</i> anti-proliferative
 activity of 2-[(4-acetyl-phen-yl)carbamo-yl]phenyl acetate.
;
_journal_coeditor_code DJ2060
_journal_issue 'Pt 11'
_journal_name_full 'Acta crystallographica. Section E, Crystallographic communications'
_journal_page_first 999
_journal_page_last 1002
_journal_paper_doi 10.1107/S2056989023008526
_journal_volume 79
_journal_year 2023
_chemical_formula_iupac 'C17 H15 N O4'
_chemical_formula_moiety 'C17 H15 N O4'
_chemical_formula_sum 'C17 H15 N O4'
_chemical_formula_weight 297.30
_chemical_name_systematic
;
2-[(4-Acetylphenyl)carbamoyl]phenyl acetate
;
_space_group_crystal_system monoclinic
_space_group_IT_number 14
_space_group_name_Hall '-P 2yn'
_space_group_name_H-M_alt 'P 1 21/n 1'
_atom_sites_solution_hydrogens geom
_atom_sites_solution_primary direct
_audit_creation_method SHELXL-2019/3
_cell_angle_alpha 90
_cell_angle_beta 110.380(5)
_cell_angle_gamma 90
_cell_formula_units_Z 4
_cell_length_a 11.6286(5)
_cell_length_b 8.6913(4)
_cell_length_c 15.8180(7)
_cell_measurement_reflns_used 5304
_cell_measurement_temperature 296(2)
_cell_measurement_theta_max 76.1740
_cell_measurement_theta_min 4.0800
_cell_volume 1498.62(13)
_computing_cell_refinement
;
CrysAlisPro 1.171.40.53 (Rigaku OD, 2019)
;
_computing_data_collection
;
CrysAlisPro 1.171.40.53 (Rigaku OD, 2019)
;
_computing_data_reduction
;
CrysAlisPro 1.171.40.53 (Rigaku OD, 2019)
;
_computing_structure_refinement
;
<i>SHELXL2019/3</i> (Sheldrick, 2015)
;
_computing_structure_solution
;
SHELXS (Sheldrick, 2008)
;
_diffrn_ambient_temperature 296(2)
_diffrn_measured_fraction_theta_full 1.000
_diffrn_measured_fraction_theta_max 0.992
_diffrn_measurement_device_type 'Agilant SuperNova, Dual, Cu at home/near, Atlas'
_diffrn_measurement_method '\w scans'
_diffrn_radiation_type CuK\a
_diffrn_radiation_wavelength 1.54184
_diffrn_reflns_av_R_equivalents 0.0274
_diffrn_reflns_av_unetI/netI 0.0162
_diffrn_reflns_limit_h_max 14
_diffrn_reflns_limit_h_min -14
_diffrn_reflns_limit_k_max 10
_diffrn_reflns_limit_k_min -10
_diffrn_reflns_limit_l_max 19
_diffrn_reflns_limit_l_min -19
_diffrn_reflns_number 17065
_diffrn_reflns_theta_full 67.684
_diffrn_reflns_theta_max 76.927
_diffrn_reflns_theta_min 4.113
_diffrn_standards_decay_% 0
_diffrn_standards_interval_count 0
_diffrn_standards_interval_time 0
_diffrn_standards_number 0
_exptl_absorpt_coefficient_mu 0.781
_exptl_absorpt_correction_T_max 1.000
_exptl_absorpt_correction_T_min 0.390
_exptl_absorpt_correction_type gaussian
_exptl_absorpt_process_details
;
(CrysAlisPro; Rigaku OD, 2019)
;
_exptl_crystal_colour yellow
_exptl_crystal_density_diffrn 1.318
_exptl_crystal_description needle
_exptl_crystal_F_000 624
_exptl_crystal_size_max 0.354
_exptl_crystal_size_mid 0.144
_exptl_crystal_size_min 0.130
_refine_diff_density_max 0.165
_refine_diff_density_min -0.157
_refine_ls_extinction_method none
_refine_ls_goodness_of_fit_ref 1.032
_refine_ls_hydrogen_treatment constr
_refine_ls_matrix_type full
_refine_ls_number_parameters 201
_refine_ls_number_reflns 3141
_refine_ls_number_restraints 0
_refine_ls_restrained_S_all 1.032
_refine_ls_R_factor_all 0.0509
_refine_ls_R_factor_gt 0.0427
_refine_ls_shift/su_max 0.002
_refine_ls_shift/su_mean 0.001
_refine_ls_structure_factor_coef Fsqd
_refine_ls_weighting_details 'w=1/[\s^2^(Fo^2^)+(0.0761P)^2^+0.1892P] where P=(Fo^2^+2Fc^2^)/3'
_refine_ls_weighting_scheme calc
_refine_ls_wR_factor_gt 0.1229
_refine_ls_wR_factor_ref 0.1337
_reflns_number_gt 2612
_reflns_number_total 3141
_reflns_threshold_expression 'I > 2\s(I)'
_cod_data_source_file dj2060sup1.cif
_cod_data_source_block I
_cod_depositor_comments 'Adding full bibliography for 2022872.cif.'
_cod_original_cell_volume 1498.62(12)
_cod_original_sg_symbol_H-M 'P 21/n'
_cod_database_code 2022872
_cod_database_fobs_code 2022872
_shelx_space_group_comment
;
The symmetry employed for this shelxl refinement is uniquely defined
by the following loop, which should always be used as a source of
symmetry information in preference to the above space-group names.
They are only intended as comments.
;
_shelx_estimated_absorpt_t_min 0.769
_shelx_estimated_absorpt_t_max 0.905

loop_
_space_group_symop_operation_xyz
'x, y, z'
'-x+1/2, y+1/2, -z+1/2'
'-x, -y, -z'
'x-1/2, -y-1/2, z-1/2'

loop_
_atom_site_type_symbol
_atom_site_label
_atom_site_fract_x
_atom_site_fract_y
_atom_site_fract_z
_atom_site_U_iso_or_equiv
_atom_site_adp_type
_atom_site_calc_flag
_atom_site_occupancy
_atom_site_disorder_assembly
_atom_site_disorder_group
C C1 0.5388(2) 0.1466(3) 0.63141(13) 0.0868(6) Uani d 1 . .
H H1A 0.587598 0.105244 0.689002 0.130 Uiso calc 1 . .
H H1B 0.498487 0.064212 0.591739 0.130 Uiso calc 1 . .
H H1C 0.478372 0.215398 0.638833 0.130 Uiso calc 1 . .
C C2 0.61923(14) 0.23211(19) 0.59205(9) 0.0576(4) Uani d 1 . .
C C3 0.56774(12) 0.29253(17) 0.49855(9) 0.0505(3) Uani d 1 . .
C C4 0.64622(13) 0.36063(19) 0.46058(10) 0.0587(4) Uani d 1 . .
H H4 0.728942 0.370691 0.495050 0.070 Uiso calc 1 . .
C C5 0.60455(13) 0.41363(19) 0.37314(10) 0.0589(4) Uani d 1 . .
H H5 0.658915 0.457351 0.348638 0.071 Uiso calc 1 . .
C C6 0.48068(12) 0.40141(16) 0.32165(8) 0.0490(3) Uani d 1 . .
C C7 0.40109(13) 0.3340(2) 0.35836(10) 0.0624(4) Uani d 1 . .
H H7 0.318208 0.325327 0.324040 0.075 Uiso calc 1 . .
C C8 0.44443(13) 0.2795(2) 0.44606(10) 0.0619(4) Uani d 1 . .
H H8 0.390386 0.233633 0.470096 0.074 Uiso calc 1 . .
C C9 0.48064(13) 0.56038(17) 0.19145(9) 0.0539(3) Uani d 1 . .
C C10 0.41025(12) 0.58347(17) 0.09278(9) 0.0512(3) Uani d 1 . .
C C11 0.38681(13) 0.73080(17) 0.05690(10) 0.0532(3) Uani d 1 . .
C C12 0.32771(14) 0.7548(2) -0.03390(11) 0.0629(4) Uani d 1 . .
H H12 0.311768 0.854402 -0.056485 0.075 Uiso calc 1 . .
C C13 0.29218(15) 0.6303(2) -0.09134(10) 0.0668(4) Uani d 1 . .
H H13 0.252995 0.646157 -0.152872 0.080 Uiso calc 1 . .
C C14 0.31454(15) 0.4827(2) -0.05786(10) 0.0634(4) Uani d 1 . .
H H14 0.291076 0.398867 -0.096645 0.076 Uiso calc 1 . .
C C15 0.37213(14) 0.45989(19) 0.03382(10) 0.0574(4) Uani d 1 . .
H H15 0.385567 0.360130 0.056397 0.069 Uiso calc 1 . .
C C16 0.52387(15) 0.93013(18) 0.12475(11) 0.0606(4) Uani d 1 . .
C C17 0.5436(2) 1.0612(2) 0.18968(14) 0.0858(6) Uani d 1 . .
H H17A 0.559486 1.021628 0.249346 0.129 Uiso calc 1 . .
H H17B 0.471610 1.124674 0.172543 0.129 Uiso calc 1 . .
H H17C 0.612495 1.121222 0.188800 0.129 Uiso calc 1 . .
N N1 0.43273(11) 0.45087(15) 0.23117(7) 0.0547(3) Uani d 1 . .
H H1 0.366161 0.407257 0.197490 0.066 Uiso calc 1 . .
O O1 0.72755(11) 0.25066(17) 0.63648(8) 0.0776(4) Uani d 1 . .
O O2 0.57285(12) 0.63430(15) 0.23103(8) 0.0745(4) Uani d 1 . .
O O3 0.41633(10) 0.85821(13) 0.11491(8) 0.0629(3) Uani d 1 . .
O O4 0.58982(12) 0.89231(15) 0.08529(9) 0.0739(3) Uani d 1 . .

loop_
_atom_site_aniso_label
_atom_site_aniso_U_11
_atom_site_aniso_U_22
_atom_site_aniso_U_33
_atom_site_aniso_U_12
_atom_site_aniso_U_13
_atom_site_aniso_U_23
C1 0.0814(12) 0.1205(18) 0.0571(9) 0.0023(11) 0.0223(9) 0.0268(10)
C2 0.0559(8) 0.0687(9) 0.0445(7) 0.0146(6) 0.0127(6) 0.0053(6)
C3 0.0473(7) 0.0592(8) 0.0412(6) 0.0072(5) 0.0108(5) 0.0026(5)
C4 0.0424(7) 0.0737(10) 0.0497(7) -0.0019(6) 0.0030(5) 0.0093(6)
C5 0.0461(7) 0.0745(10) 0.0496(7) -0.0079(6) 0.0087(6) 0.0102(6)
C6 0.0478(7) 0.0533(7) 0.0391(6) -0.0021(5) 0.0067(5) 0.0010(5)
C7 0.0422(7) 0.0892(11) 0.0470(7) -0.0061(7) 0.0045(5) 0.0094(7)
C8 0.0470(7) 0.0872(11) 0.0497(7) -0.0017(7) 0.0146(6) 0.0110(7)
C9 0.0555(7) 0.0560(8) 0.0444(7) -0.0038(6) 0.0101(6) 0.0016(5)
C10 0.0477(7) 0.0579(8) 0.0452(7) -0.0002(5) 0.0127(5) 0.0061(6)
C11 0.0479(7) 0.0588(8) 0.0545(7) 0.0020(6) 0.0198(6) 0.0055(6)
C12 0.0563(8) 0.0691(10) 0.0619(9) 0.0089(7) 0.0190(7) 0.0216(7)
C13 0.0589(8) 0.0881(12) 0.0467(7) -0.0016(8) 0.0102(6) 0.0154(7)
C14 0.0633(9) 0.0749(10) 0.0465(7) -0.0083(7) 0.0122(6) -0.0003(7)
C15 0.0595(8) 0.0576(8) 0.0495(7) -0.0028(6) 0.0118(6) 0.0045(6)
C16 0.0676(9) 0.0522(8) 0.0618(8) 0.0008(6) 0.0223(7) 0.0114(6)
C17 0.1228(17) 0.0633(10) 0.0751(12) -0.0140(11) 0.0391(12) -0.0023(9)
N1 0.0501(6) 0.0636(7) 0.0401(6) -0.0099(5) 0.0029(4) 0.0047(5)
O1 0.0566(7) 0.1113(11) 0.0531(6) 0.0140(6) 0.0042(5) 0.0188(6)
O2 0.0769(8) 0.0774(8) 0.0537(6) -0.0279(6) 0.0031(5) 0.0077(5)
O3 0.0680(7) 0.0566(6) 0.0695(7) 0.0020(5) 0.0307(5) 0.0010(5)
O4 0.0680(7) 0.0697(8) 0.0905(9) -0.0052(5) 0.0356(7) 0.0014(6)

loop_
_atom_type_symbol
_atom_type_description
_atom_type_scat_dispersion_real
_atom_type_scat_dispersion_imag
_atom_type_scat_source
C C 0.0181 0.0091 'International Tables Vol C Tables 4.2.6.8 and 6.1.1.4'
H H 0.0000 0.0000 'International Tables Vol C Tables 4.2.6.8 and 6.1.1.4'
N N 0.0311 0.0180 'International Tables Vol C Tables 4.2.6.8 and 6.1.1.4'
O O 0.0492 0.0322 'International Tables Vol C Tables 4.2.6.8 and 6.1.1.4'

loop_
_geom_angle_atom_site_label_1
_geom_angle_atom_site_label_2
_geom_angle_atom_site_label_3
_geom_angle_site_symmetry_1
_geom_angle_site_symmetry_3
_geom_angle
_geom_angle_publ_flag
C2 C1 H1A . . 109.5 ?
C2 C1 H1B . . 109.5 ?
H1A C1 H1B . . 109.5 ?
C2 C1 H1C . . 109.5 ?
H1A C1 H1C . . 109.5 ?
H1B C1 H1C . . 109.5 ?
O1 C2 C3 . . 120.27(15) ?
O1 C2 C1 . . 119.83(14) ?
C3 C2 C1 . . 119.89(14) ?
C4 C3 C8 . . 118.28(12) ?
C4 C3 C2 . . 118.95(13) ?
C8 C3 C2 . . 122.74(14) ?
C5 C4 C3 . . 121.56(13) ?
C5 C4 H4 . . 119.2 ?
C3 C4 H4 . . 119.2 ?
C4 C5 C6 . . 119.58(14) ?
C4 C5 H5 . . 120.2 ?
C6 C5 H5 . . 120.2 ?
C7 C6 C5 . . 119.67(13) ?
C7 C6 N1 . . 118.01(12) ?
C5 C6 N1 . . 122.28(13) ?
C6 C7 C8 . . 120.17(13) ?
C6 C7 H7 . . 119.9 ?
C8 C7 H7 . . 119.9 ?
C7 C8 C3 . . 120.73(14) ?
C7 C8 H8 . . 119.6 ?
C3 C8 H8 . . 119.6 ?
O2 C9 N1 . . 124.00(13) ?
O2 C9 C10 . . 121.78(13) ?
N1 C9 C10 . . 114.22(12) ?
C11 C10 C15 . . 117.84(13) ?
C11 C10 C9 . . 120.41(13) ?
C15 C10 C9 . . 121.66(13) ?
C12 C11 C10 . . 121.50(14) ?
C12 C11 O3 . . 118.87(14) ?
C10 C11 O3 . . 119.49(12) ?
C11 C12 C13 . . 119.64(15) ?
C11 C12 H12 . . 120.2 ?
C13 C12 H12 . . 120.2 ?
C14 C13 C12 . . 120.25(14) ?
C14 C13 H13 . . 119.9 ?
C12 C13 H13 . . 119.9 ?
C13 C14 C15 . . 119.59(15) ?
C13 C14 H14 . . 120.2 ?
C15 C14 H14 . . 120.2 ?
C14 C15 C10 . . 121.16(15) ?
C14 C15 H15 . . 119.4 ?
C10 C15 H15 . . 119.4 ?
O4 C16 O3 . . 123.25(16) ?
O4 C16 C17 . . 126.61(17) ?
O3 C16 C17 . . 110.13(15) ?
C16 C17 H17A . . 109.5 ?
C16 C17 H17B . . 109.5 ?
H17A C17 H17B . . 109.5 ?
C16 C17 H17C . . 109.5 ?
H17A C17 H17C . . 109.5 ?
H17B C17 H17C . . 109.5 ?
C9 N1 C6 . . 126.92(12) ?
C9 N1 H1 . . 116.5 ?
C6 N1 H1 . . 116.5 ?
C16 O3 C11 . . 116.38(12) ?

loop_
_geom_bond_atom_site_label_1
_geom_bond_atom_site_label_2
_geom_bond_site_symmetry_2
_geom_bond_distance
_geom_bond_publ_flag
C1 C2 . 1.490(3) ?
C1 H1A . 0.9600 ?
C1 H1B . 0.9600 ?
C1 H1C . 0.9600 ?
C2 O1 . 1.221(2) ?
C2 C3 . 1.4848(18) ?
C3 C4 . 1.388(2) ?
C3 C8 . 1.3890(19) ?
C4 C5 . 1.3759(19) ?
C4 H4 . 0.9300 ?
C5 C6 . 1.3902(19) ?
C5 H5 . 0.9300 ?
C6 C7 . 1.382(2) ?
C6 N1 . 1.4101(16) ?
C7 C8 . 1.384(2) ?
C7 H7 . 0.9300 ?
C8 H8 . 0.9300 ?
C9 O2 . 1.2194(18) ?
C9 N1 . 1.3619(19) ?
C9 C10 . 1.5022(18) ?
C10 C11 . 1.389(2) ?
C10 C15 . 1.390(2) ?
C11 C12 . 1.375(2) ?
C11 O3 . 1.4024(18) ?
C12 C13 . 1.380(3) ?
C12 H12 . 0.9300 ?
C13 C14 . 1.378(2) ?
C13 H13 . 0.9300 ?
C14 C15 . 1.384(2) ?
C14 H14 . 0.9300 ?
C15 H15 . 0.9300 ?
C16 O4 . 1.191(2) ?
C16 O3 . 1.358(2) ?
C16 C17 . 1.497(3) ?
C17 H17A . 0.9600 ?
C17 H17B . 0.9600 ?
C17 H17C . 0.9600 ?
N1 H1 . 0.8600 ?

loop_
_geom_hbond_atom_site_label_D
_geom_hbond_atom_site_label_H
_geom_hbond_atom_site_label_A
_geom_hbond_site_symmetry_A
_geom_hbond_distance_DH
_geom_hbond_distance_HA
_geom_hbond_distance_DA
_geom_hbond_angle_DHA
_geom_hbond_publ_flag
C5 H5 O2 . 0.93 2.35 2.8792(19) 115.7 yes
C12 H12 O4 3_675 0.93 2.59 3.396(2) 144.7 yes
N1 H1 O1 4_565 0.86 2.08 2.9181(16) 164.3 yes
C8 H8 Cg1 2_545 0.93 3.20 4.0960(15) 163.8 yes

loop_
_geom_torsion_atom_site_label_1
_geom_torsion_atom_site_label_2
_geom_torsion_atom_site_label_3
_geom_torsion_atom_site_label_4
_geom_torsion_site_symmetry_1
_geom_torsion_site_symmetry_2
_geom_torsion_site_symmetry_3
_geom_torsion_site_symmetry_4
_geom_torsion
_geom_torsion_publ_flag
O1 C2 C3 C4 . . . . 4.4(2) ?
C1 C2 C3 C4 . . . . -174.76(17) ?
O1 C2 C3 C8 . . . . -177.69(16) ?
C1 C2 C3 C8 . . . . 3.1(2) ?
C8 C3 C4 C5 . . . . -0.4(2) ?
C2 C3 C4 C5 . . . . 177.60(15) ?
C3 C4 C5 C6 . . . . 1.1(3) ?
C4 C5 C6 C7 . . . . -1.0(2) ?
C4 C5 C6 N1 . . . . -178.77(15) ?
C5 C6 C7 C8 . . . . 0.2(3) ?
N1 C6 C7 C8 . . . . 178.10(15) ?
C6 C7 C8 C3 . . . . 0.5(3) ?
C4 C3 C8 C7 . . . . -0.4(3) ?
C2 C3 C8 C7 . . . . -178.31(16) ?
O2 C9 C10 C11 . . . . -43.7(2) ?
N1 C9 C10 C11 . . . . 136.62(15) ?
O2 C9 C10 C15 . . . . 132.97(18) ?
N1 C9 C10 C15 . . . . -46.7(2) ?
C15 C10 C11 C12 . . . . 0.1(2) ?
C9 C10 C11 C12 . . . . 176.85(13) ?
C15 C10 C11 O3 . . . . 175.68(13) ?
C9 C10 C11 O3 . . . . -7.6(2) ?
C10 C11 C12 C13 . . . . -1.0(2) ?
O3 C11 C12 C13 . . . . -176.59(14) ?
C11 C12 C13 C14 . . . . 0.7(2) ?
C12 C13 C14 C15 . . . . 0.4(3) ?
C13 C14 C15 C10 . . . . -1.3(2) ?
C11 C10 C15 C14 . . . . 1.1(2) ?
C9 C10 C15 C14 . . . . -175.65(14) ?
O2 C9 N1 C6 . . . . -1.7(3) ?
C10 C9 N1 C6 . . . . 178.01(13) ?
C7 C6 N1 C9 . . . . 156.85(16) ?
C5 C6 N1 C9 . . . . -25.3(2) ?
O4 C16 O3 C11 . . . . 2.0(2) ?
C17 C16 O3 C11 . . . . -178.92(13) ?
C12 C11 O3 C16 . . . . -85.66(17) ?
C10 C11 O3 C16 . . . . 98.63(16) ?
